data_7002189
loop_
_publ_author_name
'Bennett, Martin A.'
'Bhargava, Suresh K.'
'Mirzadeh, Nedaossadat'
'Priv\'er, Steven H.'
'Wagler, J\"org'
'Willis, Anthony C.'

_publ_section_title
;
 Synthesis and interconversions of digold(i), tetragold(i), digold(ii),
 gold(i)--gold(iii) and digold(iii) complexes of fluorine-substituted
 aryl carbanions
;
_journal_issue 36
_journal_name_full 'Dalton Transactions'
_journal_page_first 7537
_journal_page_last 7551
_journal_paper_doi 10.1039/b906769h
_journal_year 2009
_chemical_formula_moiety 'C36 H20 Au2 F8 N2 O6 P2'
_chemical_formula_sum 'C36 H20 Au2 F8 N2 O6 P2'
_chemical_formula_weight 1184.41
_chemical_name_systematic
;
?
;
_space_group_IT_number 14
_symmetry_cell_setting monoclinic
_symmetry_space_group_name_Hall '-P 2ybc'
_symmetry_space_group_name_H-M 'P 1 21/c 1'
_atom_sites_solution_hydrogens geom
_atom_sites_solution_primary direct
_atom_sites_solution_secondary difmap
_audit_creation_method SHELXL-97
_cell_angle_alpha 90.00
_cell_angle_beta 90.854(2)
_cell_angle_gamma 90.00
_cell_formula_units_Z 4
_cell_length_a 10.1875(3)
_cell_length_b 34.2523(12)
_cell_length_c 10.5338(3)
_cell_measurement_reflns_used 198099
_cell_measurement_temperature 110(2)
_cell_measurement_theta_max 27.485
_cell_measurement_theta_min 2.546
_cell_volume 3675.3(2)
_computing_cell_refinement DENZO-SMN
_computing_data_collection 'Nonius Collect'
_computing_data_reduction Scalepack
_computing_molecular_graphics 'ORTEP32 for windows (Farugia)'
_computing_publication_material 'Ciftab (Sheldrick, 1997)'
_computing_structure_refinement 'SHELXL-97 (Sheldrick, 1997)'
_computing_structure_solution 'SHELXS-97 (Sheldrick, 1990)'
_diffrn_ambient_temperature 110(2)
_diffrn_measured_fraction_theta_full 0.988
_diffrn_measured_fraction_theta_max 0.988
_diffrn_measurement_device_type 'Nonius Kappa CCD area detector'
_diffrn_measurement_method 'phi and omega scans'
_diffrn_radiation_monochromator graphite
_diffrn_radiation_source 'fine-focus sealed tube'
_diffrn_radiation_type MoK\a
_diffrn_radiation_wavelength 0.71073
_diffrn_reflns_av_R_equivalents 0.0790
_diffrn_reflns_av_sigmaI/netI 0.0539
_diffrn_reflns_limit_h_max 13
_diffrn_reflns_limit_h_min -13
_diffrn_reflns_limit_k_max 44
_diffrn_reflns_limit_k_min -44
_diffrn_reflns_limit_l_max 13
_diffrn_reflns_limit_l_min -13
_diffrn_reflns_number 29664
_diffrn_reflns_theta_full 27.36
_diffrn_reflns_theta_max 27.36
_diffrn_reflns_theta_min 2.68
_exptl_absorpt_coefficient_mu 8.151
_exptl_absorpt_correction_T_max 0.440
_exptl_absorpt_correction_T_min 0.194
_exptl_absorpt_correction_type multi-scan
_exptl_absorpt_process_details SORTAV
_exptl_crystal_colour colorless
_exptl_crystal_density_diffrn 2.141
_exptl_crystal_density_method 'not measured'
_exptl_crystal_description piece
_exptl_crystal_F_000 2232
_exptl_crystal_size_max 0.21
_exptl_crystal_size_mid 0.19
_exptl_crystal_size_min 0.10
_refine_diff_density_max 3.913
_refine_diff_density_min -2.628
_refine_diff_density_rms 0.223
_refine_ls_extinction_method none
_refine_ls_goodness_of_fit_ref 1.106
_refine_ls_hydrogen_treatment constr
_refine_ls_matrix_type full
_refine_ls_number_parameters 505
_refine_ls_number_reflns 8226
_refine_ls_number_restraints 0
_refine_ls_restrained_S_all 1.106
_refine_ls_R_factor_all 0.0716
_refine_ls_R_factor_gt 0.0530
_refine_ls_shift/su_max 0.009
_refine_ls_shift/su_mean 0.002
_refine_ls_structure_factor_coef Fsqd
_refine_ls_weighting_details 'calc w=1/[\s^2^(Fo^2^)+(0.0664P)^2^+17.3143P] where P=(Fo^2^+2Fc^2^)/3'
_refine_ls_weighting_scheme calc
_refine_ls_wR_factor_gt 0.1288
_refine_ls_wR_factor_ref 0.1368
_reflns_number_gt 6597
_reflns_number_total 8226
_reflns_threshold_expression >2sigma(I)
_cod_data_source_file b906769h.txt
_cod_data_source_block neda00401
_cod_original_sg_symbol_Hall -P2ybc
_cod_original_sg_symbol_H-M P21/c
_cod_database_code 7002189

loop_
_symmetry_equiv_pos_as_xyz
'x, y, z'
'-x, y+1/2, -z+1/2'
'-x, -y, -z'
'x, -y-1/2, z-1/2'

loop_
_atom_site_label
_atom_site_type_symbol
_atom_site_fract_x
_atom_site_fract_y
_atom_site_fract_z
_atom_site_U_iso_or_equiv
_atom_site_adp_type
_atom_site_occupancy
_atom_site_symmetry_multiplicity
_atom_site_calc_flag
_atom_site_refinement_flags
_atom_site_disorder_assembly
_atom_site_disorder_group
Au1 Au 0.60581(3) 0.148761(8) 0.55684(3) 0.03407(11) Uani 1 1 d . . .
Au2 Au 0.48263(3) 0.074417(9) 0.45113(3) 0.03543(11) Uani 1 1 d . . .
P1 P 0.7162(2) 0.17323(6) 0.3764(2) 0.0323(4) Uani 1 1 d . . .
P2 P 0.4465(2) 0.06301(6) 0.6545(2) 0.0329(4) Uani 1 1 d . . .
F1 F 0.5614(6) 0.21896(16) 0.1292(5) 0.0536(14) Uani 1 1 d . . .
F2 F 0.2968(7) 0.2330(2) 0.1400(7) 0.080(2) Uani 1 1 d . . .
F3 F 0.1559(6) 0.2059(2) 0.3319(8) 0.075(2) Uani 1 1 d . . .
F4 F 0.2663(5) 0.16677(17) 0.5248(7) 0.0629(17) Uani 1 1 d . . .
F5 F 0.2567(5) 0.07765(14) 0.8793(5) 0.0448(13) Uani 1 1 d . . .
F6 F 0.1864(6) 0.14649(16) 0.9767(6) 0.0586(16) Uani 1 1 d . . .
F7 F 0.3086(10) 0.21294(17) 0.9029(8) 0.104(3) Uani 1 1 d . . .
F8 F 0.4998(8) 0.21046(15) 0.7296(7) 0.083(3) Uani 1 1 d . . .
N1 N 0.8471(9) 0.1105(3) 0.6479(8) 0.054(2) Uani 1 1 d . . .
N2 N 0.4171(7) 0.0981(2) 0.2034(7) 0.0361(16) Uani 1 1 d . . .
O1 O 0.7451(7) 0.1297(2) 0.6901(6) 0.0514(16) Uani 1 1 d . . .
O2 O 0.8521(9) 0.1007(3) 0.5384(7) 0.072(2) Uani 1 1 d . . .
O3 O 0.9325(9) 0.1032(3) 0.7281(8) 0.083(3) Uani 1 1 d . . .
O4 O 0.5165(6) 0.08411(18) 0.2585(6) 0.0420(14) Uani 1 1 d . . .
O5 O 0.3146(6) 0.1061(2) 0.2598(7) 0.0503(16) Uani 1 1 d . . .
O6 O 0.4294(7) 0.1066(2) 0.0858(7) 0.0591(19) Uani 1 1 d . . .
C1 C 0.5522(8) 0.1870(2) 0.3300(9) 0.0371(19) Uani 1 1 d . . .
C2 C 0.4911(10) 0.2061(3) 0.2284(9) 0.046(2) Uani 1 1 d . . .
C3 C 0.3564(10) 0.2128(3) 0.2317(11) 0.053(3) Uani 1 1 d . . .
C4 C 0.2878(10) 0.1992(3) 0.3315(13) 0.059(3) Uani 1 1 d . . .
C5 C 0.3443(9) 0.1798(3) 0.4304(11) 0.049(2) Uani 1 1 d . . .
C6 C 0.4795(8) 0.1736(2) 0.4334(9) 0.040(2) Uani 1 1 d . . .
C7 C 0.8097(8) 0.2161(2) 0.4198(9) 0.039(2) Uani 1 1 d . . .
C8 C 0.7934(13) 0.2507(3) 0.3552(11) 0.062(3) Uani 1 1 d . . .
H8 H 0.7351 0.2522 0.2867 0.075 Uiso 1 1 calc R . .
C9 C 0.8660(15) 0.2838(3) 0.3938(14) 0.077(4) Uani 1 1 d . . .
H9 H 0.8568 0.3071 0.3492 0.093 Uiso 1 1 calc R . .
C10 C 0.9491(11) 0.2820(3) 0.4959(13) 0.064(3) Uani 1 1 d . . .
H10 H 0.9968 0.3039 0.5209 0.077 Uiso 1 1 calc R . .
C11 C 0.9626(12) 0.2472(4) 0.5628(13) 0.071(3) Uani 1 1 d . . .
H11 H 1.0180 0.2459 0.6337 0.085 Uiso 1 1 calc R . .
C12 C 0.8943(11) 0.2147(3) 0.5241(12) 0.061(3) Uani 1 1 d . . .
H12 H 0.9048 0.1914 0.5685 0.073 Uiso 1 1 calc R . .
C13 C 0.7978(8) 0.1468(2) 0.2521(8) 0.0336(18) Uani 1 1 d . . .
C14 C 0.7324(9) 0.1381(2) 0.1395(8) 0.0358(18) Uani 1 1 d . . .
H14 H 0.6452 0.1454 0.1276 0.043 Uiso 1 1 calc R . .
C15 C 0.7988(10) 0.1181(3) 0.0431(10) 0.045(2) Uani 1 1 d . . .
H15 H 0.7550 0.1121 -0.0325 0.055 Uiso 1 1 calc R . .
C16 C 0.9265(10) 0.1073(3) 0.0594(9) 0.046(2) Uani 1 1 d . . .
H16 H 0.9695 0.0941 -0.0049 0.055 Uiso 1 1 calc R . .
C17 C 0.9929(9) 0.1161(3) 0.1729(10) 0.047(2) Uani 1 1 d . . .
H17 H 1.0796 0.1083 0.1846 0.056 Uiso 1 1 calc R . .
C18 C 0.9295(8) 0.1366(2) 0.2688(9) 0.040(2) Uani 1 1 d . . .
H18 H 0.9746 0.1434 0.3430 0.048 Uiso 1 1 calc R . .
C19 C 0.4068(8) 0.1082(2) 0.7362(9) 0.0371(19) Uani 1 1 d . . .
C20 C 0.3157(8) 0.1098(2) 0.8329(9) 0.039(2) Uani 1 1 d . . .
C21 C 0.2802(10) 0.1452(3) 0.8875(10) 0.047(2) Uani 1 1 d . . .
C22 C 0.3402(13) 0.1779(3) 0.8494(12) 0.069(4) Uani 1 1 d . . .
C23 C 0.4382(12) 0.1767(3) 0.7615(11) 0.056(3) Uani 1 1 d . . .
C24 C 0.4711(9) 0.1422(2) 0.7024(9) 0.043(2) Uani 1 1 d . . .
C25 C 0.3076(8) 0.0308(2) 0.6683(8) 0.0350(18) Uani 1 1 d . . .
C26 C 0.1846(9) 0.0435(2) 0.6274(10) 0.043(2) Uani 1 1 d . . .
H26 H 0.1738 0.0689 0.5980 0.051 Uiso 1 1 calc R . .
C27 C 0.0768(9) 0.0182(3) 0.6303(11) 0.055(3) Uani 1 1 d . . .
H27 H -0.0065 0.0270 0.6072 0.066 Uiso 1 1 calc R . .
C28 C 0.0959(10) -0.0202(3) 0.6678(12) 0.057(3) Uani 1 1 d . . .
H28 H 0.0258 -0.0376 0.6651 0.068 Uiso 1 1 calc R . .
C29 C 0.2173(8) -0.0328(2) 0.7092(9) 0.0378(19) Uani 1 1 d . . .
H29 H 0.2284 -0.0584 0.7366 0.045 Uiso 1 1 calc R . .
C30 C 0.3231(8) -0.0074(2) 0.7100(8) 0.0338(17) Uani 1 1 d . . .
H30 H 0.4049 -0.0160 0.7387 0.041 Uiso 1 1 calc R . .
C31 C 0.5796(7) 0.0386(2) 0.7387(9) 0.0355(18) Uani 1 1 d . . .
C32 C 0.5907(9) 0.0395(3) 0.8690(10) 0.045(2) Uani 1 1 d . . .
H32 H 0.5354 0.0557 0.9147 0.054 Uiso 1 1 calc R . .
C33 C 0.6808(11) 0.0173(4) 0.9327(11) 0.059(3) Uani 1 1 d . . .
H33 H 0.6898 0.0191 1.0205 0.071 Uiso 1 1 calc R . .
C34 C 0.7604(10) -0.0086(3) 0.8624(11) 0.058(3) Uani 1 1 d . . .
H34 H 0.8200 -0.0247 0.9047 0.070 Uiso 1 1 calc R . .
C35 C 0.7505(9) -0.0100(3) 0.7326(11) 0.053(3) Uani 1 1 d . . .
H35 H 0.8029 -0.0271 0.6869 0.064 Uiso 1 1 calc R . .
C36 C 0.6604(8) 0.0144(2) 0.6692(9) 0.0378(19) Uani 1 1 d . . .
H36 H 0.6550 0.0144 0.5809 0.045 Uiso 1 1 calc R . .

loop_
_atom_site_aniso_label
_atom_site_aniso_U_11
_atom_site_aniso_U_22
_atom_site_aniso_U_33
_atom_site_aniso_U_23
_atom_site_aniso_U_13
_atom_site_aniso_U_12
Au1 0.04104(18) 0.02385(16) 0.03772(19) -0.00133(12) 0.01446(13) -0.00404(12)
Au2 0.04329(19) 0.02506(17) 0.0382(2) -0.00082(12) 0.01076(14) -0.00367(12)
P1 0.0384(11) 0.0243(10) 0.0344(11) 0.0009(8) 0.0090(9) -0.0026(8)
P2 0.0372(11) 0.0253(10) 0.0364(12) -0.0001(9) 0.0099(9) -0.0019(8)
F1 0.070(4) 0.048(3) 0.043(3) 0.008(3) 0.011(3) 0.017(3)
F2 0.083(5) 0.091(5) 0.064(4) -0.001(4) -0.017(4) 0.042(4)
F3 0.040(3) 0.071(4) 0.113(6) -0.009(4) -0.003(3) 0.012(3)
F4 0.035(3) 0.050(3) 0.105(5) 0.000(3) 0.028(3) -0.006(2)
F5 0.054(3) 0.033(3) 0.049(3) 0.004(2) 0.023(2) -0.007(2)
F6 0.075(4) 0.046(3) 0.056(4) 0.006(3) 0.039(3) 0.010(3)
F7 0.185(8) 0.030(3) 0.100(6) -0.007(3) 0.104(6) 0.008(4)
F8 0.134(6) 0.022(3) 0.095(5) -0.012(3) 0.077(5) -0.014(3)
N1 0.070(6) 0.048(5) 0.043(5) 0.011(4) 0.004(4) 0.016(4)
N2 0.037(4) 0.031(4) 0.041(4) -0.010(3) 0.002(3) -0.006(3)
O1 0.061(4) 0.052(4) 0.042(4) -0.002(3) 0.007(3) 0.007(3)
O2 0.094(6) 0.083(6) 0.039(4) 0.002(4) 0.011(4) 0.045(5)
O3 0.090(6) 0.104(7) 0.056(5) -0.004(5) -0.011(5) 0.044(6)
O4 0.054(4) 0.036(3) 0.037(3) 0.002(3) 0.005(3) 0.000(3)
O5 0.046(4) 0.049(4) 0.055(4) -0.005(3) 0.006(3) 0.003(3)
O6 0.067(5) 0.068(5) 0.042(4) 0.008(4) -0.003(3) -0.003(4)
C1 0.043(4) 0.023(4) 0.046(5) -0.009(4) 0.007(4) -0.002(3)
C2 0.062(6) 0.035(5) 0.042(5) -0.004(4) 0.001(4) 0.001(4)
C3 0.053(6) 0.042(5) 0.065(7) -0.006(5) -0.006(5) 0.005(4)
C4 0.041(5) 0.047(6) 0.090(9) -0.017(6) -0.002(5) 0.010(4)
C5 0.044(5) 0.029(4) 0.074(7) 0.004(5) 0.014(5) -0.004(4)
C6 0.038(4) 0.027(4) 0.055(6) -0.006(4) 0.009(4) 0.003(3)
C7 0.039(4) 0.029(4) 0.050(5) -0.007(4) 0.015(4) -0.005(3)
C8 0.100(9) 0.039(5) 0.047(6) 0.004(5) -0.003(6) -0.022(6)
C9 0.115(11) 0.038(6) 0.080(9) 0.001(6) 0.024(8) -0.024(6)
C10 0.067(7) 0.043(6) 0.084(9) -0.027(6) 0.028(6) -0.026(5)
C11 0.068(7) 0.069(8) 0.075(9) -0.008(7) -0.005(6) -0.019(6)
C12 0.057(6) 0.043(6) 0.082(8) -0.004(5) -0.011(6) -0.018(5)
C13 0.039(4) 0.027(4) 0.036(5) 0.002(3) 0.017(3) -0.003(3)
C14 0.045(5) 0.029(4) 0.034(5) 0.001(3) 0.010(4) -0.005(3)
C15 0.058(6) 0.031(4) 0.048(6) -0.009(4) 0.016(4) -0.006(4)
C16 0.058(6) 0.040(5) 0.040(5) -0.002(4) 0.021(4) 0.000(4)
C17 0.046(5) 0.040(5) 0.056(6) 0.009(4) 0.020(4) 0.003(4)
C18 0.040(4) 0.033(4) 0.047(5) 0.007(4) 0.011(4) -0.006(4)
C19 0.045(5) 0.025(4) 0.041(5) 0.002(4) 0.008(4) 0.002(3)
C20 0.043(4) 0.031(4) 0.042(5) 0.008(4) 0.018(4) 0.001(3)
C21 0.057(6) 0.036(5) 0.047(6) 0.007(4) 0.029(5) 0.005(4)
C22 0.107(9) 0.029(5) 0.072(8) -0.002(5) 0.055(7) 0.007(5)
C23 0.086(7) 0.019(4) 0.063(7) -0.004(4) 0.036(6) -0.002(4)
C24 0.052(5) 0.030(4) 0.048(6) -0.006(4) 0.030(4) -0.003(4)
C25 0.042(4) 0.028(4) 0.035(5) 0.005(3) 0.008(3) -0.005(3)
C26 0.041(4) 0.027(4) 0.060(6) 0.008(4) 0.002(4) 0.008(4)
C27 0.037(5) 0.046(6) 0.081(8) 0.007(5) -0.004(5) -0.003(4)
C28 0.054(6) 0.032(5) 0.084(8) 0.012(5) 0.006(5) -0.006(4)
C29 0.037(4) 0.029(4) 0.048(5) 0.008(4) 0.003(4) 0.000(3)
C30 0.034(4) 0.034(4) 0.034(4) 0.002(3) 0.002(3) 0.000(3)
C31 0.029(4) 0.032(4) 0.046(5) -0.001(4) 0.008(3) -0.007(3)
C32 0.048(5) 0.041(5) 0.047(6) -0.002(4) 0.007(4) -0.004(4)
C33 0.056(6) 0.072(7) 0.049(6) 0.002(5) 0.001(5) 0.004(5)
C34 0.050(6) 0.062(7) 0.062(7) 0.019(6) -0.007(5) 0.004(5)
C35 0.039(5) 0.055(6) 0.066(7) -0.002(5) 0.007(5) -0.001(4)
C36 0.037(4) 0.027(4) 0.050(5) 0.005(4) 0.010(4) -0.004(3)

loop_
_atom_type_symbol
_atom_type_description
_atom_type_scat_dispersion_real
_atom_type_scat_dispersion_imag
_atom_type_scat_source
C C 0.0033 0.0016 'International Tables Vol C Tables 4.2.6.8 and 6.1.1.4'
H H 0.0000 0.0000 'International Tables Vol C Tables 4.2.6.8 and 6.1.1.4'
F F 0.0171 0.0103 'International Tables Vol C Tables 4.2.6.8 and 6.1.1.4'
N N 0.0061 0.0033 'International Tables Vol C Tables 4.2.6.8 and 6.1.1.4'
O O 0.0106 0.0060 'International Tables Vol C Tables 4.2.6.8 and 6.1.1.4'
P P 0.1023 0.0942 'International Tables Vol C Tables 4.2.6.8 and 6.1.1.4'
Au Au -2.0133 8.8022 'International Tables Vol C Tables 4.2.6.8 and 6.1.1.4'

loop_
_geom_angle_atom_site_label_1
_geom_angle_atom_site_label_2
_geom_angle_atom_site_label_3
_geom_angle
_geom_angle_site_symmetry_1
_geom_angle_site_symmetry_3
_geom_angle_publ_flag
C6 Au1 C24 95.7(4) . . ?
C6 Au1 O1 173.2(3) . . ?
C24 Au1 O1 85.4(4) . . ?
C6 Au1 P1 68.8(3) . . ?
C24 Au1 P1 162.0(3) . . ?
O1 Au1 P1 108.9(2) . . ?
C6 Au1 Au2 81.9(2) . . ?
C24 Au1 Au2 84.7(3) . . ?
O1 Au1 Au2 104.9(2) . . ?
P1 Au1 Au2 101.54(5) . . ?
O4 Au2 P2 178.97(18) . . ?
O4 Au2 Au1 98.58(17) . . ?
P2 Au2 Au1 82.37(6) . . ?
C1 P1 C7 109.9(4) . . ?
C1 P1 C13 111.8(4) . . ?
C7 P1 C13 110.2(4) . . ?
C1 P1 Au1 82.0(3) . . ?
C7 P1 Au1 109.8(3) . . ?
C13 P1 Au1 129.2(3) . . ?
C25 P2 C31 105.1(4) . . ?
C25 P2 C19 107.6(4) . . ?
C31 P2 C19 109.3(4) . . ?
C25 P2 Au2 109.2(3) . . ?
C31 P2 Au2 114.9(3) . . ?
C19 P2 Au2 110.4(3) . . ?
O2 N1 O3 124.3(9) . . ?
O2 N1 O1 120.6(8) . . ?
O3 N1 O1 115.1(9) . . ?
O5 N2 O4 122.8(8) . . ?
O5 N2 O6 120.6(8) . . ?
O4 N2 O6 116.4(7) . . ?
N1 O1 Au1 117.6(6) . . ?
N2 O4 Au2 111.5(5) . . ?
C2 C1 C6 121.0(8) . . ?
C2 C1 P1 137.3(7) . . ?
C6 C1 P1 101.6(6) . . ?
F1 C2 C3 120.1(9) . . ?
F1 C2 C1 120.8(9) . . ?
C3 C2 C1 119.1(10) . . ?
F2 C3 C4 120.5(10) . . ?
F2 C3 C2 120.5(11) . . ?
C4 C3 C2 119.0(10) . . ?
C3 C4 C5 123.1(9) . . ?
C3 C4 F3 117.7(11) . . ?
C5 C4 F3 119.2(11) . . ?
C4 C5 F4 118.5(9) . . ?
C4 C5 C6 120.0(9) . . ?
F4 C5 C6 121.5(10) . . ?
C5 C6 C1 117.7(9) . . ?
C5 C6 Au1 134.7(8) . . ?
C1 C6 Au1 107.5(6) . . ?
C8 C7 C12 119.3(9) . . ?
C8 C7 P1 121.1(8) . . ?
C12 C7 P1 119.5(7) . . ?
C7 C8 C9 119.5(11) . . ?
C7 C8 H8 120.3 . . ?
C9 C8 H8 120.3 . . ?
C10 C9 C8 120.5(11) . . ?
C10 C9 H9 119.7 . . ?
C8 C9 H9 119.7 . . ?
C9 C10 C11 119.7(10) . . ?
C9 C10 H10 120.1 . . ?
C11 C10 H10 120.1 . . ?
C12 C11 C10 119.9(12) . . ?
C12 C11 H11 120.0 . . ?
C10 C11 H11 120.0 . . ?
C11 C12 C7 121.0(11) . . ?
C11 C12 H12 119.5 . . ?
C7 C12 H12 119.5 . . ?
C14 C13 C18 120.3(8) . . ?
C14 C13 P1 120.6(6) . . ?
C18 C13 P1 119.1(7) . . ?
C13 C14 C15 119.5(9) . . ?
C13 C14 H14 120.2 . . ?
C15 C14 H14 120.2 . . ?
C16 C15 C14 120.7(10) . . ?
C16 C15 H15 119.7 . . ?
C14 C15 H15 119.6 . . ?
C15 C16 C17 119.9(9) . . ?
C15 C16 H16 120.0 . . ?
C17 C16 H16 120.0 . . ?
C18 C17 C16 120.3(9) . . ?
C18 C17 H17 119.8 . . ?
C16 C17 H17 119.8 . . ?
C13 C18 C17 119.2(9) . . ?
C13 C18 H18 120.4 . . ?
C17 C18 H18 120.4 . . ?
C24 C19 C20 118.6(8) . . ?
C24 C19 P2 119.0(6) . . ?
C20 C19 P2 122.4(6) . . ?
F5 C20 C19 122.7(8) . . ?
F5 C20 C21 116.2(7) . . ?
C19 C20 C21 121.1(8) . . ?
C22 C21 F6 120.7(8) . . ?
C22 C21 C20 118.9(8) . . ?
F6 C21 C20 120.4(8) . . ?
C21 C22 F7 119.9(9) . . ?
C21 C22 C23 121.0(9) . . ?
F7 C22 C23 118.9(9) . . ?
F8 C23 C22 118.9(8) . . ?
F8 C23 C24 120.0(8) . . ?
C22 C23 C24 121.0(9) . . ?
C23 C24 C19 119.0(8) . . ?
C23 C24 Au1 114.0(6) . . ?
C19 C24 Au1 126.7(6) . . ?
C26 C25 C30 119.3(8) . . ?
C26 C25 P2 119.4(6) . . ?
C30 C25 P2 121.1(6) . . ?
C25 C26 C27 120.3(8) . . ?
C25 C26 H26 119.9 . . ?
C27 C26 H26 119.9 . . ?
C28 C27 C26 119.2(9) . . ?
C28 C27 H27 120.4 . . ?
C26 C27 H27 120.4 . . ?
C29 C28 C27 120.6(9) . . ?
C29 C28 H28 119.7 . . ?
C27 C28 H28 119.7 . . ?
C28 C29 C30 120.1(8) . . ?
C28 C29 H29 119.9 . . ?
C30 C29 H29 120.0 . . ?
C29 C30 C25 120.4(8) . . ?
C29 C30 H30 119.8 . . ?
C25 C30 H30 119.8 . . ?
C32 C31 C36 120.1(9) . . ?
C32 C31 P2 121.8(7) . . ?
C36 C31 P2 117.6(7) . . ?
C33 C32 C31 121.5(9) . . ?
C33 C32 H32 119.2 . . ?
C31 C32 H32 119.2 . . ?
C32 C33 C34 118.6(10) . . ?
C32 C33 H33 120.7 . . ?
C34 C33 H33 120.7 . . ?
C35 C34 C33 120.7(10) . . ?
C35 C34 H34 119.7 . . ?
C33 C34 H34 119.7 . . ?
C34 C35 C36 119.4(10) . . ?
C34 C35 H35 120.3 . . ?
C36 C35 H35 120.3 . . ?
C31 C36 C35 119.6(9) . . ?
C31 C36 H36 120.2 . . ?
C35 C36 H36 120.2 . . ?

loop_
_geom_bond_atom_site_label_1
_geom_bond_atom_site_label_2
_geom_bond_distance
_geom_bond_site_symmetry_2
_geom_bond_publ_flag
Au1 C6 2.005(9) . ?
Au1 C24 2.084(8) . ?
Au1 O1 2.086(7) . ?
Au1 P1 2.375(2) . ?
Au1 Au2 3.0426(4) . ?
Au2 O4 2.090(6) . ?
Au2 P2 2.214(2) . ?
P1 C1 1.797(9) . ?
P1 C7 1.805(9) . ?
P1 C13 1.806(8) . ?
P2 C25 1.801(8) . ?
P2 C31 1.814(9) . ?
P2 C19 1.820(8) . ?
F1 C2 1.350(11) . ?
F2 C3 1.329(12) . ?
F3 C4 1.363(11) . ?
F4 C5 1.357(11) . ?
F5 C20 1.349(9) . ?
F6 C21 1.351(10) . ?
F7 C22 1.365(11) . ?
F8 C23 1.359(10) . ?
N1 O2 1.203(11) . ?
N1 O3 1.229(11) . ?
N1 O1 1.312(10) . ?
N2 O5 1.240(9) . ?
N2 O4 1.255(9) . ?
N2 O6 1.280(10) . ?
C1 C2 1.393(13) . ?
C1 C6 1.404(12) . ?
C2 C3 1.392(14) . ?
C3 C4 1.353(16) . ?
C4 C5 1.358(16) . ?
C5 C6 1.393(13) . ?
C7 C8 1.376(14) . ?
C7 C12 1.387(15) . ?
C8 C9 1.411(16) . ?
C8 H8 0.9300 . ?
C9 C10 1.361(19) . ?
C9 H9 0.9300 . ?
C10 C11 1.390(18) . ?
C10 H10 0.9300 . ?
C11 C12 1.370(15) . ?
C11 H11 0.9300 . ?
C12 H12 0.9300 . ?
C13 C14 1.385(13) . ?
C13 C18 1.394(12) . ?
C14 C15 1.407(12) . ?
C14 H14 0.9300 . ?
C15 C16 1.360(14) . ?
C15 H15 0.9300 . ?
C16 C17 1.398(14) . ?
C16 H16 0.9300 . ?
C17 C18 1.397(13) . ?
C17 H17 0.9300 . ?
C18 H18 0.9300 . ?
C19 C24 1.387(11) . ?
C19 C20 1.389(12) . ?
C20 C21 1.393(12) . ?
C21 C22 1.341(13) . ?
C22 C23 1.373(14) . ?
C23 C24 1.379(12) . ?
C25 C26 1.389(12) . ?
C25 C30 1.389(11) . ?
C26 C27 1.400(13) . ?
C26 H26 0.9300 . ?
C27 C28 1.385(14) . ?
C27 H27 0.9300 . ?
C28 C29 1.375(13) . ?
C28 H28 0.9300 . ?
C29 C30 1.385(11) . ?
C29 H29 0.9300 . ?
C30 H30 0.9300 . ?
C31 C32 1.376(13) . ?
C31 C36 1.384(12) . ?
C32 C33 1.361(14) . ?
C32 H32 0.9300 . ?
C33 C34 1.418(16) . ?
C33 H33 0.9300 . ?
C34 C35 1.370(15) . ?
C34 H34 0.9300 . ?
C35 C36 1.405(14) . ?
C35 H35 0.9300 . ?
C36 H36 0.9300 . ?

loop_
_geom_torsion_atom_site_label_1
_geom_torsion_atom_site_label_2
_geom_torsion_atom_site_label_3
_geom_torsion_atom_site_label_4
_geom_torsion
_geom_torsion_site_symmetry_1
_geom_torsion_site_symmetry_2
_geom_torsion_site_symmetry_3
_geom_torsion_site_symmetry_4
_geom_torsion_publ_flag
C6 Au1 Au2 O4 54.9(3) . . . . ?
C24 Au1 Au2 O4 151.5(3) . . . . ?
O1 Au1 Au2 O4 -124.7(3) . . . . ?
P1 Au1 Au2 O4 -11.40(19) . . . . ?
C6 Au1 Au2 P2 -125.5(3) . . . . ?
C24 Au1 Au2 P2 -28.9(3) . . . . ?
O1 Au1 Au2 P2 54.9(2) . . . . ?
P1 Au1 Au2 P2 168.21(8) . . . . ?
C6 Au1 P1 C1 -0.1(4) . . . . ?
C24 Au1 P1 C1 -32.3(10) . . . . ?
O1 Au1 P1 C1 -173.3(3) . . . . ?
Au2 Au1 P1 C1 76.4(3) . . . . ?
C6 Au1 P1 C7 108.2(4) . . . . ?
C24 Au1 P1 C7 76.0(10) . . . . ?
O1 Au1 P1 C7 -65.0(4) . . . . ?
Au2 Au1 P1 C7 -175.3(3) . . . . ?
C6 Au1 P1 C13 -111.8(5) . . . . ?
C24 Au1 P1 C13 -144.0(10) . . . . ?
O1 Au1 P1 C13 75.0(4) . . . . ?
Au2 Au1 P1 C13 -35.3(4) . . . . ?
Au1 Au2 P2 C25 154.7(3) . . . . ?
Au1 Au2 P2 C31 -87.6(3) . . . . ?
Au1 Au2 P2 C19 36.6(3) . . . . ?
O2 N1 O1 Au1 -7.8(13) . . . . ?
O3 N1 O1 Au1 173.1(8) . . . . ?
C24 Au1 O1 N1 150.0(7) . . . . ?
P1 Au1 O1 N1 -41.3(7) . . . . ?
Au2 Au1 O1 N1 66.8(7) . . . . ?
O5 N2 O4 Au2 2.2(9) . . . . ?
O6 N2 O4 Au2 177.4(6) . . . . ?
Au1 Au2 O4 N2 -97.5(5) . . . . ?
C7 P1 C1 C2 70.9(10) . . . . ?
C13 P1 C1 C2 -51.7(10) . . . . ?
Au1 P1 C1 C2 179.1(10) . . . . ?
C7 P1 C1 C6 -108.0(6) . . . . ?
C13 P1 C1 C6 129.3(6) . . . . ?
Au1 P1 C1 C6 0.2(5) . . . . ?
C6 C1 C2 F1 -179.9(8) . . . . ?
P1 C1 C2 F1 1.3(15) . . . . ?
C6 C1 C2 C3 1.8(13) . . . . ?
P1 C1 C2 C3 -177.0(8) . . . . ?
F1 C2 C3 F2 -2.6(15) . . . . ?
C1 C2 C3 F2 175.7(9) . . . . ?
F1 C2 C3 C4 179.3(9) . . . . ?
C1 C2 C3 C4 -2.4(15) . . . . ?
F2 C3 C4 C5 -177.2(10) . . . . ?
C2 C3 C4 C5 0.9(16) . . . . ?
F2 C3 C4 F3 2.3(15) . . . . ?
C2 C3 C4 F3 -179.6(9) . . . . ?
C3 C4 C5 F4 -178.8(9) . . . . ?
F3 C4 C5 F4 1.7(15) . . . . ?
C3 C4 C5 C6 1.2(16) . . . . ?
F3 C4 C5 C6 -178.3(9) . . . . ?
C4 C5 C6 C1 -1.8(14) . . . . ?
F4 C5 C6 C1 178.2(8) . . . . ?
C4 C5 C6 Au1 177.8(8) . . . . ?
F4 C5 C6 Au1 -2.2(15) . . . . ?
C2 C1 C6 C5 0.3(13) . . . . ?
P1 C1 C6 C5 179.4(7) . . . . ?
C2 C1 C6 Au1 -179.4(7) . . . . ?
P1 C1 C6 Au1 -0.2(6) . . . . ?
C24 Au1 C6 C5 -8.9(10) . . . . ?
P1 Au1 C6 C5 -179.4(10) . . . . ?
Au2 Au1 C6 C5 74.9(9) . . . . ?
C24 Au1 C6 C1 170.7(6) . . . . ?
P1 Au1 C6 C1 0.2(5) . . . . ?
Au2 Au1 C6 C1 -105.6(6) . . . . ?
C1 P1 C7 C8 -37.2(10) . . . . ?
C13 P1 C7 C8 86.4(9) . . . . ?
Au1 P1 C7 C8 -125.7(8) . . . . ?
C1 P1 C7 C12 139.4(8) . . . . ?
C13 P1 C7 C12 -97.1(8) . . . . ?
Au1 P1 C7 C12 50.9(8) . . . . ?
C12 C7 C8 C9 1.9(17) . . . . ?
P1 C7 C8 C9 178.5(9) . . . . ?
C7 C8 C9 C10 -1.6(19) . . . . ?
C8 C9 C10 C11 -0.1(19) . . . . ?
C9 C10 C11 C12 1.3(19) . . . . ?
C10 C11 C12 C7 -1.0(19) . . . . ?
C8 C7 C12 C11 -0.7(17) . . . . ?
P1 C7 C12 C11 -177.3(9) . . . . ?
C1 P1 C13 C14 -2.4(8) . . . . ?
C7 P1 C13 C14 -124.9(7) . . . . ?
Au1 P1 C13 C14 95.2(7) . . . . ?
C1 P1 C13 C18 174.9(6) . . . . ?
C7 P1 C13 C18 52.5(8) . . . . ?
Au1 P1 C13 C18 -87.4(7) . . . . ?
C18 C13 C14 C15 1.5(12) . . . . ?
P1 C13 C14 C15 178.8(6) . . . . ?
C13 C14 C15 C16 -0.2(13) . . . . ?
C14 C15 C16 C17 0.0(14) . . . . ?
C15 C16 C17 C18 -1.2(14) . . . . ?
C14 C13 C18 C17 -2.7(12) . . . . ?
P1 C13 C18 C17 179.9(6) . . . . ?
C16 C17 C18 C13 2.6(13) . . . . ?
C25 P2 C19 C24 -156.4(8) . . . . ?
C31 P2 C19 C24 90.0(8) . . . . ?
Au2 P2 C19 C24 -37.3(9) . . . . ?
C25 P2 C19 C20 24.8(9) . . . . ?
C31 P2 C19 C20 -88.9(8) . . . . ?
Au2 P2 C19 C20 143.8(7) . . . . ?
C24 C19 C20 F5 -174.3(9) . . . . ?
P2 C19 C20 F5 4.6(13) . . . . ?
C24 C19 C20 C21 5.8(15) . . . . ?
P2 C19 C20 C21 -175.3(8) . . . . ?
F5 C20 C21 C22 176.9(11) . . . . ?
C19 C20 C21 C22 -3.2(17) . . . . ?
F5 C20 C21 F6 -3.5(15) . . . . ?
C19 C20 C21 F6 176.5(9) . . . . ?
F6 C21 C22 F7 1(2) . . . . ?
C20 C21 C22 F7 -179.0(12) . . . . ?
F6 C21 C22 C23 178.1(12) . . . . ?
C20 C21 C22 C23 -2(2) . . . . ?
C21 C22 C23 F8 -177.3(13) . . . . ?
F7 C22 C23 F8 -1(2) . . . . ?
C21 C22 C23 C24 5(2) . . . . ?
F7 C22 C23 C24 -178.2(12) . . . . ?
F8 C23 C24 C19 -179.8(11) . . . . ?
C22 C23 C24 C19 -2.3(19) . . . . ?
F8 C23 C24 Au1 -4.8(15) . . . . ?
C22 C23 C24 Au1 172.7(11) . . . . ?
C20 C19 C24 C23 -3.0(15) . . . . ?
P2 C19 C24 C23 178.0(9) . . . . ?
C20 C19 C24 Au1 -177.3(7) . . . . ?
P2 C19 C24 Au1 3.7(13) . . . . ?
C6 Au1 C24 C23 -72.8(9) . . . . ?
O1 Au1 C24 C23 100.4(9) . . . . ?
P1 Au1 C24 C23 -42.9(16) . . . . ?
Au2 Au1 C24 C23 -154.1(9) . . . . ?
C6 Au1 C24 C19 101.7(10) . . . . ?
O1 Au1 C24 C19 -85.0(9) . . . . ?
P1 Au1 C24 C19 131.6(7) . . . . ?
Au2 Au1 C24 C19 20.4(9) . . . . ?
C31 P2 C25 C26 171.7(7) . . . . ?
C19 P2 C25 C26 55.3(8) . . . . ?
Au2 P2 C25 C26 -64.5(8) . . . . ?
C31 P2 C25 C30 -13.2(8) . . . . ?
C19 P2 C25 C30 -129.7(7) . . . . ?
Au2 P2 C25 C30 110.5(7) . . . . ?
C30 C25 C26 C27 1.1(14) . . . . ?
P2 C25 C26 C27 176.2(8) . . . . ?
C25 C26 C27 C28 -3.4(17) . . . . ?
C26 C27 C28 C29 3.9(18) . . . . ?
C27 C28 C29 C30 -1.9(17) . . . . ?
C28 C29 C30 C25 -0.5(14) . . . . ?
C26 C25 C30 C29 0.9(13) . . . . ?
P2 C25 C30 C29 -174.1(7) . . . . ?
C25 P2 C31 C32 -79.4(8) . . . . ?
C19 P2 C31 C32 35.8(8) . . . . ?
Au2 P2 C31 C32 160.5(6) . . . . ?
C25 P2 C31 C36 92.0(7) . . . . ?
C19 P2 C31 C36 -152.7(6) . . . . ?
Au2 P2 C31 C36 -28.0(7) . . . . ?
C36 C31 C32 C33 0.5(14) . . . . ?
P2 C31 C32 C33 171.7(8) . . . . ?
C31 C32 C33 C34 -2.8(16) . . . . ?
C32 C33 C34 C35 2.5(17) . . . . ?
C33 C34 C35 C36 0.1(16) . . . . ?
C32 C31 C36 C35 2.2(12) . . . . ?
P2 C31 C36 C35 -169.4(7) . . . . ?
C34 C35 C36 C31 -2.4(14) . . . . ?
